data_7715478
loop_
_publ_author_name
'Singh, Vaibhav'
'Suresh, Lakshmi Thachanadan'
'Sutter, Jean-Pascal'
'Bar, Arun Kumar'

_publ_section_title
;
 Selective fluoride sensing by a novel series of lanthanide-based
 one-dimensional coordination polymers through intramolecular proton
 transfer.
;
_journal_issue 17
_journal_name_full 'Dalton transactions (Cambridge, England : 2003)'
_journal_page_first 7436
_journal_page_last 7449
_journal_paper_doi 10.1039/d4dt00598h
_journal_volume 53
_journal_year 2024
_chemical_formula_moiety 'C59 H49 N6 O9 P2 Y'
_chemical_formula_sum 'C59 H49 N6 O9 P2 Y'
_chemical_formula_weight 1136.89
_space_group_crystal_system monoclinic
_space_group_IT_number 14
_space_group_name_Hall '-P 2ybc'
_space_group_name_H-M_alt 'P 1 21/c 1'
_atom_sites_solution_hydrogens geom
_atom_sites_solution_primary dual
_audit_creation_date 2023-12-02
_audit_creation_method
;
Olex2 1.5-alpha
(compiled 2023.11.24 svn.r209d9fb2 for OlexSys, GUI svn.r6869)
;
_audit_update_record
;
2023-12-02 deposited with the CCDC.	2024-03-21 downloaded from the CCDC.
;
_cell_angle_alpha 90
_cell_angle_beta 102.962(2)
_cell_angle_gamma 90
_cell_formula_units_Z 4
_cell_length_a 12.7183(8)
_cell_length_b 18.8005(11)
_cell_length_c 23.9922(15)
_cell_measurement_reflns_used 6311
_cell_measurement_temperature 100.00
_cell_measurement_theta_max 24.89
_cell_measurement_theta_min 2.65
_cell_volume 5590.6(6)
_computing_cell_refinement 'SAINT V8.40B (?, 2016)'
_computing_data_reduction 'SAINT V8.40B (?, 2016)'
_computing_molecular_graphics 'Olex2 1.5-alpha (Dolomanov et al., 2009)'
_computing_publication_material 'Olex2 1.5-alpha (Dolomanov et al., 2009)'
_computing_structure_refinement 'XL  (Sheldrick, 2008)'
_computing_structure_solution 'SHELXT 2018/2 (Sheldrick, 2018)'
_diffrn_ambient_temperature 100.00
_diffrn_measured_fraction_theta_full 0.997
_diffrn_measured_fraction_theta_max 0.997
_diffrn_measurement_device_type 'Bruker APEX-II CCD'
_diffrn_measurement_method '\f and \w scans'
_diffrn_radiation_type MoK\a
_diffrn_radiation_wavelength 0.71073
_diffrn_reflns_av_R_equivalents 0.1290
_diffrn_reflns_av_unetI/netI 0.0890
_diffrn_reflns_Laue_measured_fraction_full 0.997
_diffrn_reflns_Laue_measured_fraction_max 0.997
_diffrn_reflns_limit_h_max 15
_diffrn_reflns_limit_h_min -14
_diffrn_reflns_limit_k_max 22
_diffrn_reflns_limit_k_min -22
_diffrn_reflns_limit_l_max 28
_diffrn_reflns_limit_l_min -28
_diffrn_reflns_number 53310
_diffrn_reflns_point_group_measured_fraction_full 0.997
_diffrn_reflns_point_group_measured_fraction_max 0.997
_diffrn_reflns_theta_full 25.094
_diffrn_reflns_theta_max 25.094
_diffrn_reflns_theta_min 1.968
_diffrn_source_current 1.4
_diffrn_source_power 0.07
_diffrn_source_voltage 50.0
_diffrn_standards_number 0
_exptl_absorpt_coefficient_mu 1.162
_exptl_absorpt_correction_T_max 0.7452
_exptl_absorpt_correction_T_min 0.5725
_exptl_absorpt_correction_type multi-scan
_exptl_absorpt_process_details
;
SADABS-2016/2 (Bruker,2016/2) was used for absorption correction.
wR2(int) was 0.0934 before and 0.0670 after correction.
The Ratio of minimum to maximum transmission is 0.7683.
The \l/2 correction factor is Not present.
;
_exptl_crystal_colour 'metallic yellowish yellow'
_exptl_crystal_colour_lustre metallic
_exptl_crystal_colour_modifier yellowish
_exptl_crystal_colour_primary yellow
_exptl_crystal_density_diffrn 1.351
_exptl_crystal_description cube
_exptl_crystal_F_000 2344
_exptl_crystal_size_max 0.1
_exptl_crystal_size_mid 0.1
_exptl_crystal_size_min 0.09
_refine_diff_density_max 0.798
_refine_diff_density_min -0.875
_refine_diff_density_rms 0.130
_refine_ls_extinction_coef 0.0130(8)
_refine_ls_extinction_expression Fc^*^=kFc[1+0.001xFc^2^\l^3^/sin(2\q)]^-1/4^
_refine_ls_extinction_method 'SHELXL-2019/1 (Sheldrick 2019)'
_refine_ls_goodness_of_fit_ref 0.956
_refine_ls_hydrogen_treatment constr
_refine_ls_matrix_type full
_refine_ls_number_parameters 699
_refine_ls_number_reflns 9913
_refine_ls_number_restraints 0
_refine_ls_restrained_S_all 0.956
_refine_ls_R_factor_all 0.1107
_refine_ls_R_factor_gt 0.0644
_refine_ls_shift/su_max 0.001
_refine_ls_shift/su_mean 0.000
_refine_ls_structure_factor_coef Fsqd
_refine_ls_weighting_details 'w=1/[\s^2^(Fo^2^)+(0.1128P)^2^] where P=(Fo^2^+2Fc^2^)/3'
_refine_ls_weighting_scheme calc
_refine_ls_wR_factor_gt 0.1562
_refine_ls_wR_factor_ref 0.1838
_reflns_Friedel_coverage 0.000
_reflns_number_gt 6147
_reflns_number_total 9913
_reflns_threshold_expression 'I > 2\s(I)'
_cod_data_source_file d4dt00598h2.cif
_cod_data_source_block mo_lts53_ml_0m
_cod_depositor_comments 'Adding full bibliography for 7715474--7715479.cif.'
_cod_database_code 7715478
_shelx_shelxl_version_number 2019/1
_shelx_space_group_comment
;
The symmetry employed for this shelxl refinement is uniquely defined
by the following loop, which should always be used as a source of
symmetry information in preference to the above space-group names.
They are only intended as comments.
;
_shelx_estimated_absorpt_t_max 0.903
_shelx_estimated_absorpt_t_min 0.893
_olex2_refinement_description
;
1. Fixed Uiso
 At 1.2 times of:
  All C(H) groups
 At 1.5 times of:
  All C(H,H,H) groups, All O(H) groups
2.a Aromatic/amide H refined with riding coordinates:
 C19(H19), C22(H22), C35(H35), C28(H28), C29(H29), C20(H20), C39(H39),
 C31(H31), C40(H40), C32(H32), C16(H16), C41(H41), C21(H21), C6(H6), C33(H33),
 C13(H13), C37(H37), C56(H56), C59(H59), C34(H34), C55(H55), C47(H47), C57(H57),
  C43(H43), C14(H14), C25(H25), C38(H38), C4(H4A), C49(H49), C27(H27), C50(H50),
  C45(H45), C58(H58), C15(H15), C44(H44), C46(H46), C5(H5), C26(H26), C51(H51),
 C53(H53), C52(H52)
2.b Idealised Me refined as rotating group:
 C9(H9A,H9B,H9C), C1(H1A,H1B,H1C)
2.c Idealised tetrahedral OH refined as rotating group:
 O3(H3), O4(H4)
;
_smtbx_masks_void_probe_radius 1.2
_smtbx_masks_void_truncation_radius 1.2
_olex2_submission_special_instructions 'No special instructions were received'

loop_
_space_group_symop_operation_xyz
'x, y, z'
'-x, y+1/2, -z+1/2'
'-x, -y, -z'
'x, -y-1/2, z-1/2'

loop_
_atom_site_label
_atom_site_type_symbol
_atom_site_fract_x
_atom_site_fract_y
_atom_site_fract_z
_atom_site_U_iso_or_equiv
_atom_site_adp_type
_atom_site_occupancy
_atom_site_site_symmetry_order
_atom_site_calc_flag
_atom_site_refinement_flags_posn
_atom_site_refinement_flags_adp
_atom_site_refinement_flags_occupancy
_atom_site_disorder_assembly
_atom_site_disorder_group
Y1 Y 0.25993(4) 0.80289(2) 0.73712(2) 0.03176(18) Uani 1 1 d . . . . .
P2 P 0.49043(11) 0.77548(7) 0.66658(6) 0.0317(3) Uani 1 1 d . . . . .
P1 P 0.14712(11) 0.68384(7) 0.83429(6) 0.0323(3) Uani 1 1 d . . . . .
O9 O 0.1786(3) 0.72556(17) 0.78813(13) 0.0331(8) Uani 1 1 d . . . . .
O1 O 0.2438(3) 0.69715(17) 0.68563(14) 0.0334(8) Uani 1 1 d . . . . .
O2 O 0.4158(3) 0.77376(17) 0.80534(14) 0.0354(8) Uani 1 1 d . . . . .
O8 O 0.3899(3) 0.79940(17) 0.68309(14) 0.0353(8) Uani 1 1 d . . . . .
O3 O -0.0476(3) 0.6136(2) 0.59230(16) 0.0444(9) Uani 1 1 d . . . . .
H3 H -0.035925 0.654816 0.605740 0.067 Uiso 1 1 calc R U . . .
O6 O 0.2211(3) 0.89603(18) 0.65827(15) 0.0376(8) Uani 1 1 d . . . . .
O7 O 0.3336(3) 0.98348(18) 0.65660(16) 0.0447(9) Uani 1 1 d . . . . .
O5 O 0.3381(3) 0.92424(17) 0.73524(15) 0.0374(8) Uani 1 1 d . . . . .
O4 O 0.5221(3) 0.8865(2) 0.96001(17) 0.0538(11) Uani 1 1 d . . . . .
H4 H 0.457949 0.881405 0.941797 0.081 Uiso 1 1 calc R U . . .
N1 N 0.0648(3) 0.7177(2) 0.64169(16) 0.0320(9) Uani 1 1 d . . . . .
N2 N 0.0787(3) 0.7792(2) 0.67393(17) 0.0335(10) Uani 1 1 d . . . . .
N3 N 0.1057(3) 0.8775(2) 0.75260(17) 0.0314(9) Uani 1 1 d . . . . .
N4 N 0.2850(3) 0.8669(2) 0.83025(17) 0.0345(10) Uani 1 1 d . . . . .
N5 N 0.3818(4) 0.8589(2) 0.86925(18) 0.0365(10) Uani 1 1 d . . . . .
N6 N 0.2990(4) 0.9362(2) 0.6828(2) 0.0393(11) Uani 1 1 d . . . . .
C36 C 0.6056(4) 0.8062(2) 0.7180(2) 0.0312(11) Uani 1 1 d . . . . .
C18 C 0.1468(4) 0.6095(3) 0.6234(2) 0.0337(12) Uani 1 1 d . . . . .
C17 C 0.1549(4) 0.6789(3) 0.6530(2) 0.0341(12) Uani 1 1 d . . . . .
C42 C 0.1520(4) 0.7356(3) 0.8972(2) 0.0346(12) Uani 1 1 d . . . . .
C11 C 0.5501(4) 0.7978(3) 0.8911(2) 0.0350(12) Uani 1 1 d . . . . .
C19 C 0.2415(4) 0.5719(3) 0.6230(2) 0.0364(12) Uani 1 1 d . . . . .
H19 H 0.308785 0.590820 0.642775 0.044 Uiso 1 1 calc R U . . .
C22 C 0.0452(5) 0.5138(3) 0.5687(2) 0.0417(13) Uani 1 1 d . . . . .
H22 H -0.021990 0.492357 0.551673 0.050 Uiso 1 1 calc R U . . .
C30 C 0.5038(4) 0.6807(2) 0.6616(2) 0.0322(11) Uani 1 1 d . . . . .
C35 C 0.5083(4) 0.6457(3) 0.6105(2) 0.0365(12) Uani 1 1 d . . . . .
H35 H 0.503590 0.672544 0.576459 0.044 Uiso 1 1 calc R U . . .
C8 C 0.2207(4) 0.9153(3) 0.8412(2) 0.0329(11) Uani 1 1 d . . . . .
C10 C 0.4429(4) 0.8087(3) 0.8517(2) 0.0344(12) Uani 1 1 d . . . . .
C28 C 0.5867(5) 0.8373(3) 0.5223(2) 0.0451(14) Uani 1 1 d . . . . .
H28 H 0.646090 0.830368 0.504976 0.054 Uiso 1 1 calc R U . . .
C29 C 0.5849(5) 0.8045(3) 0.5738(2) 0.0400(13) Uani 1 1 d . . . . .
H29 H 0.643981 0.775876 0.592295 0.048 Uiso 1 1 calc R U . . .
C20 C 0.2395(5) 0.5079(3) 0.5944(2) 0.0380(12) Uani 1 1 d . . . . .
H20 H 0.304684 0.483890 0.593079 0.046 Uiso 1 1 calc R U . . .
C39 C 0.7777(4) 0.8580(3) 0.8012(2) 0.0405(13) Uani 1 1 d . . . . .
H39 H 0.836261 0.875716 0.829594 0.049 Uiso 1 1 calc R U . . .
C24 C 0.4962(4) 0.8136(2) 0.5986(2) 0.0337(12) Uani 1 1 d . . . . .
C31 C 0.5098(4) 0.6406(3) 0.7110(2) 0.0335(12) Uani 1 1 d . . . . .
H31 H 0.505656 0.663585 0.745651 0.040 Uiso 1 1 calc R U . . .
C3 C 0.0115(4) 0.8781(3) 0.7138(2) 0.0339(12) Uani 1 1 d . . . . .
C40 C 0.7871(5) 0.7938(3) 0.7751(2) 0.0401(13) Uani 1 1 d . . . . .
H40 H 0.851883 0.767073 0.785617 0.048 Uiso 1 1 calc R U . . .
C2 C -0.0039(4) 0.8198(3) 0.6714(2) 0.0348(12) Uani 1 1 d . . . . .
C32 C 0.5217(4) 0.5675(3) 0.7099(2) 0.0408(13) Uani 1 1 d . . . . .
H32 H 0.526556 0.540576 0.743856 0.049 Uiso 1 1 calc R U . . .
C9 C 0.2414(5) 0.9617(3) 0.8933(2) 0.0417(13) Uani 1 1 d . . . . .
H9A H 0.255798 1.010443 0.882544 0.063 Uiso 1 1 calc R U . . .
H9B H 0.304017 0.943622 0.921247 0.063 Uiso 1 1 calc R U . . .
H9C H 0.177968 0.961407 0.910116 0.063 Uiso 1 1 calc R U . . .
C16 C 0.6206(4) 0.7489(3) 0.8763(2) 0.0389(12) Uani 1 1 d . . . . .
H16 H 0.597992 0.721628 0.842389 0.047 Uiso 1 1 calc R U . . .
C41 C 0.7021(5) 0.7686(3) 0.7338(2) 0.0386(13) Uani 1 1 d . . . . .
H41 H 0.709507 0.724554 0.715602 0.046 Uiso 1 1 calc R U . . .
C12 C 0.5853(5) 0.8379(3) 0.9417(2) 0.0429(13) Uani 1 1 d . . . . .
C48 C 0.2343(4) 0.6087(3) 0.8530(2) 0.0351(12) Uani 1 1 d . . . . .
C21 C 0.1396(5) 0.4791(3) 0.5675(2) 0.0417(13) Uani 1 1 d . . . . .
H21 H 0.137097 0.434911 0.548134 0.050 Uiso 1 1 calc R U . . .
C23 C 0.0473(4) 0.5801(3) 0.5947(2) 0.0349(12) Uani 1 1 d . . . . .
C54 C 0.0134(4) 0.6499(3) 0.8115(2) 0.0331(12) Uani 1 1 d . . . . .
C7 C 0.1185(4) 0.9227(3) 0.7974(2) 0.0361(12) Uani 1 1 d . . . . .
C6 C 0.0408(5) 0.9726(3) 0.8025(2) 0.0413(13) Uani 1 1 d . . . . .
H6 H 0.051915 1.003921 0.834389 0.050 Uiso 1 1 calc R U . . .
C33 C 0.5267(4) 0.5338(3) 0.6593(2) 0.0402(13) Uani 1 1 d . . . . .
H33 H 0.535042 0.483582 0.658814 0.048 Uiso 1 1 calc R U . . .
C13 C 0.6909(5) 0.8284(3) 0.9747(2) 0.0460(14) Uani 1 1 d . . . . .
H13 H 0.715006 0.855864 1.008340 0.055 Uiso 1 1 calc R U . . .
C37 C 0.5970(4) 0.8706(3) 0.7448(2) 0.0398(13) Uani 1 1 d . . . . .
H37 H 0.531705 0.896934 0.734901 0.048 Uiso 1 1 calc R U . . .
C56 C -0.1348(4) 0.6192(3) 0.7335(2) 0.0404(13) Uani 1 1 d . . . . .
H56 H -0.166952 0.619111 0.693722 0.048 Uiso 1 1 calc R U . . .
C59 C -0.0438(4) 0.6202(3) 0.8499(2) 0.0404(13) Uani 1 1 d . . . . .
H59 H -0.013280 0.620955 0.889818 0.048 Uiso 1 1 calc R U . . .
C34 C 0.5195(4) 0.5726(3) 0.6092(2) 0.0412(13) Uani 1 1 d . . . . .
H34 H 0.522193 0.549153 0.574492 0.049 Uiso 1 1 calc R U . . .
C55 C -0.0335(4) 0.6493(3) 0.7532(2) 0.0388(13) Uani 1 1 d . . . . .
H55 H 0.003844 0.669517 0.726884 0.047 Uiso 1 1 calc R U . . .
C47 C 0.2493(5) 0.7432(3) 0.9368(2) 0.0438(14) Uani 1 1 d . . . . .
H47 H 0.310327 0.716357 0.932651 0.053 Uiso 1 1 calc R U . . .
C57 C -0.1888(5) 0.5893(3) 0.7719(3) 0.0446(14) Uani 1 1 d . . . . .
H57 H -0.257558 0.568050 0.758265 0.054 Uiso 1 1 calc R U . . .
C43 C 0.0628(5) 0.7755(3) 0.9038(2) 0.0432(13) Uani 1 1 d . . . . .
H43 H -0.004048 0.770741 0.876916 0.052 Uiso 1 1 calc R U . . .
C14 C 0.7592(5) 0.7799(3) 0.9588(2) 0.0484(15) Uani 1 1 d . . . . .
H14 H 0.830491 0.774177 0.981118 0.058 Uiso 1 1 calc R U . . .
C25 C 0.4105(5) 0.8557(3) 0.5716(2) 0.0396(13) Uani 1 1 d . . . . .
H25 H 0.349688 0.861435 0.588013 0.047 Uiso 1 1 calc R U . . .
C38 C 0.6822(5) 0.8969(3) 0.7858(2) 0.0438(14) Uani 1 1 d . . . . .
H38 H 0.675824 0.941444 0.803519 0.053 Uiso 1 1 calc R U . . .
C4 C -0.0689(5) 0.9274(3) 0.7159(2) 0.0406(13) Uani 1 1 d . . . . .
H4A H -0.133786 0.927721 0.687090 0.049 Uiso 1 1 calc R U . . .
C49 C 0.2168(5) 0.5577(3) 0.8926(2) 0.0447(14) Uani 1 1 d . . . . .
H49 H 0.158868 0.563572 0.911194 0.054 Uiso 1 1 calc R U . . .
C27 C 0.5008(5) 0.8804(3) 0.4962(2) 0.0508(16) Uani 1 1 d . . . . .
H27 H 0.502562 0.903861 0.461355 0.061 Uiso 1 1 calc R U . . .
C50 C 0.2837(5) 0.4989(3) 0.9048(2) 0.0477(15) Uani 1 1 d . . . . .
H50 H 0.271415 0.464409 0.931587 0.057 Uiso 1 1 calc R U . . .
C45 C 0.1680(6) 0.8285(3) 0.9882(3) 0.0546(17) Uani 1 1 d . . . . .
H45 H 0.173386 0.860173 1.019553 0.066 Uiso 1 1 calc R U . . .
C58 C -0.1433(5) 0.5901(3) 0.8297(3) 0.0457(14) Uani 1 1 d . . . . .
H58 H -0.181104 0.569751 0.855741 0.055 Uiso 1 1 calc R U . . .
C15 C 0.7233(5) 0.7389(3) 0.9097(2) 0.0507(15) Uani 1 1 d . . . . .
H15 H 0.769441 0.704082 0.899213 0.061 Uiso 1 1 calc R U . . .
C44 C 0.0713(5) 0.8217(3) 0.9491(3) 0.0512(15) Uani 1 1 d . . . . .
H44 H 0.010622 0.848877 0.953255 0.061 Uiso 1 1 calc R U . . .
C46 C 0.2578(5) 0.7897(3) 0.9826(2) 0.0502(15) Uani 1 1 d . . . . .
H46 H 0.324327 0.794855 1.009692 0.060 Uiso 1 1 calc R U . . .
C5 C -0.0535(5) 0.9759(3) 0.7601(2) 0.0411(13) Uani 1 1 d . . . . .
H5 H -0.106527 1.010978 0.761550 0.049 Uiso 1 1 calc R U . . .
C1 C -0.1120(5) 0.8063(3) 0.6328(2) 0.0487(14) Uani 1 1 d . . . . .
H1A H -0.103908 0.773942 0.602038 0.073 Uiso 1 1 calc R U . . .
H1B H -0.142990 0.851390 0.616324 0.073 Uiso 1 1 calc R U . . .
H1C H -0.159975 0.784740 0.654858 0.073 Uiso 1 1 calc R U . . .
C26 C 0.4134(5) 0.8894(3) 0.5204(2) 0.0483(15) Uani 1 1 d . . . . .
H26 H 0.354946 0.918740 0.502144 0.058 Uiso 1 1 calc R U . . .
C51 C 0.3679(6) 0.4905(3) 0.8781(2) 0.0550(17) Uani 1 1 d . . . . .
H51 H 0.413504 0.450033 0.886151 0.066 Uiso 1 1 calc R U . . .
C53 C 0.3191(6) 0.5991(3) 0.8269(3) 0.0605(18) Uani 1 1 d . . . . .
H53 H 0.331870 0.633105 0.799862 0.073 Uiso 1 1 calc R U . . .
C52 C 0.3862(6) 0.5406(4) 0.8397(3) 0.072(2) Uani 1 1 d . . . . .
H52 H 0.445221 0.535039 0.821851 0.086 Uiso 1 1 calc R U . . .

loop_
_atom_site_aniso_label
_atom_site_aniso_U_11
_atom_site_aniso_U_22
_atom_site_aniso_U_33
_atom_site_aniso_U_23
_atom_site_aniso_U_13
_atom_site_aniso_U_12
Y1 0.0340(3) 0.0228(3) 0.0396(3) -0.0001(2) 0.0106(2) 0.0002(2)
P2 0.0349(8) 0.0218(6) 0.0400(7) -0.0012(5) 0.0116(6) -0.0003(6)
P1 0.0360(8) 0.0239(7) 0.0376(7) 0.0003(5) 0.0095(6) -0.0005(6)
O9 0.038(2) 0.0274(18) 0.0346(18) 0.0019(14) 0.0090(16) -0.0024(15)
O1 0.028(2) 0.0299(19) 0.042(2) -0.0039(15) 0.0081(16) -0.0020(15)
O2 0.040(2) 0.0295(18) 0.037(2) -0.0029(15) 0.0096(16) -0.0008(16)
O8 0.037(2) 0.0286(18) 0.042(2) -0.0005(15) 0.0134(16) 0.0029(16)
O3 0.042(2) 0.041(2) 0.051(2) -0.0081(18) 0.0124(18) -0.0049(18)
O6 0.038(2) 0.0296(19) 0.046(2) 0.0033(15) 0.0108(17) 0.0011(17)
O7 0.053(3) 0.0267(19) 0.060(2) 0.0067(17) 0.025(2) -0.0015(18)
O5 0.046(2) 0.0232(18) 0.045(2) -0.0005(15) 0.0135(18) 0.0022(16)
O4 0.058(3) 0.050(2) 0.049(2) -0.0126(19) 0.002(2) 0.002(2)
N1 0.035(3) 0.027(2) 0.033(2) -0.0010(17) 0.0072(19) 0.0004(19)
N2 0.032(3) 0.028(2) 0.039(2) -0.0002(18) 0.0060(19) -0.0015(19)
N3 0.031(2) 0.023(2) 0.043(2) 0.0008(18) 0.013(2) 0.0023(18)
N4 0.036(3) 0.032(2) 0.037(2) -0.0002(18) 0.012(2) 0.003(2)
N5 0.039(3) 0.028(2) 0.042(2) -0.0027(18) 0.007(2) -0.001(2)
N6 0.042(3) 0.028(2) 0.052(3) -0.002(2) 0.020(2) 0.001(2)
C36 0.032(3) 0.026(3) 0.039(3) 0.003(2) 0.014(2) -0.001(2)
C18 0.039(3) 0.030(3) 0.034(3) 0.001(2) 0.010(2) -0.005(2)
C17 0.036(3) 0.031(3) 0.039(3) 0.003(2) 0.017(3) 0.000(2)
C42 0.034(3) 0.027(3) 0.042(3) 0.003(2) 0.007(2) 0.002(2)
C11 0.037(3) 0.031(3) 0.037(3) 0.005(2) 0.009(2) -0.005(2)
C19 0.043(3) 0.026(3) 0.039(3) 0.003(2) 0.009(2) -0.003(2)
C22 0.044(3) 0.036(3) 0.046(3) -0.007(2) 0.013(3) -0.010(3)
C30 0.034(3) 0.023(3) 0.040(3) -0.001(2) 0.009(2) 0.002(2)
C35 0.038(3) 0.028(3) 0.044(3) 0.000(2) 0.010(2) 0.003(2)
C8 0.034(3) 0.026(3) 0.043(3) -0.001(2) 0.017(2) 0.000(2)
C10 0.038(3) 0.029(3) 0.039(3) 0.004(2) 0.015(2) -0.003(2)
C28 0.060(4) 0.033(3) 0.049(3) 0.001(2) 0.025(3) -0.002(3)
C29 0.046(3) 0.031(3) 0.046(3) -0.001(2) 0.014(3) 0.000(3)
C20 0.043(3) 0.028(3) 0.043(3) -0.003(2) 0.010(3) -0.001(2)
C39 0.038(3) 0.042(3) 0.038(3) -0.002(2) 0.002(2) -0.009(3)
C24 0.039(3) 0.021(3) 0.040(3) -0.002(2) 0.008(2) -0.004(2)
C31 0.039(3) 0.026(3) 0.036(3) -0.003(2) 0.010(2) 0.001(2)
C3 0.029(3) 0.027(3) 0.049(3) 0.002(2) 0.015(2) 0.004(2)
C40 0.036(3) 0.034(3) 0.048(3) -0.001(2) 0.005(3) -0.002(2)
C2 0.031(3) 0.033(3) 0.040(3) 0.004(2) 0.008(2) -0.002(2)
C32 0.040(3) 0.033(3) 0.052(3) 0.003(2) 0.016(3) -0.004(2)
C9 0.043(3) 0.035(3) 0.050(3) -0.012(2) 0.015(3) -0.001(3)
C16 0.034(3) 0.044(3) 0.038(3) 0.003(2) 0.005(2) 0.004(3)
C41 0.045(3) 0.028(3) 0.045(3) -0.002(2) 0.015(3) 0.007(2)
C12 0.048(4) 0.037(3) 0.044(3) 0.005(2) 0.009(3) -0.005(3)
C48 0.040(3) 0.023(3) 0.042(3) -0.006(2) 0.008(2) 0.002(2)
C21 0.051(4) 0.027(3) 0.047(3) -0.004(2) 0.011(3) -0.005(3)
C23 0.032(3) 0.037(3) 0.038(3) 0.002(2) 0.012(2) -0.001(2)
C54 0.039(3) 0.026(3) 0.035(3) 0.001(2) 0.010(2) 0.001(2)
C7 0.038(3) 0.026(3) 0.049(3) 0.001(2) 0.018(3) -0.001(2)
C6 0.049(4) 0.026(3) 0.054(3) -0.003(2) 0.022(3) 0.003(3)
C33 0.042(3) 0.022(3) 0.059(4) 0.004(2) 0.015(3) 0.002(2)
C13 0.045(4) 0.046(3) 0.042(3) 0.006(3) -0.001(3) -0.011(3)
C37 0.036(3) 0.032(3) 0.050(3) -0.003(2) 0.007(3) 0.003(2)
C56 0.037(3) 0.025(3) 0.057(3) -0.004(2) 0.008(3) 0.004(2)
C59 0.045(3) 0.035(3) 0.044(3) 0.006(2) 0.016(3) -0.002(3)
C34 0.044(3) 0.029(3) 0.050(3) -0.009(2) 0.011(3) 0.001(2)
C55 0.042(3) 0.027(3) 0.049(3) -0.001(2) 0.013(3) -0.001(2)
C47 0.052(4) 0.033(3) 0.046(3) 0.001(2) 0.010(3) 0.003(3)
C57 0.038(3) 0.033(3) 0.062(4) -0.008(3) 0.010(3) -0.004(3)
C43 0.047(4) 0.038(3) 0.046(3) -0.006(2) 0.013(3) 0.002(3)
C14 0.042(4) 0.057(4) 0.045(3) 0.010(3) 0.007(3) -0.006(3)
C25 0.048(4) 0.033(3) 0.039(3) 0.000(2) 0.011(3) 0.005(3)
C38 0.043(4) 0.037(3) 0.053(3) -0.009(2) 0.015(3) -0.003(3)
C4 0.037(3) 0.035(3) 0.052(3) 0.006(2) 0.016(3) 0.005(2)
C49 0.044(4) 0.033(3) 0.055(3) 0.007(3) 0.007(3) 0.002(3)
C27 0.076(5) 0.041(3) 0.036(3) 0.004(2) 0.015(3) -0.003(3)
C50 0.061(4) 0.029(3) 0.047(3) 0.002(2) 0.001(3) 0.003(3)
C45 0.085(5) 0.042(3) 0.043(3) -0.009(3) 0.027(3) -0.006(3)
C58 0.038(3) 0.037(3) 0.066(4) -0.001(3) 0.019(3) -0.011(3)
C15 0.041(4) 0.065(4) 0.048(3) 0.009(3) 0.013(3) 0.006(3)
C44 0.056(4) 0.042(3) 0.060(4) -0.010(3) 0.022(3) -0.001(3)
C46 0.058(4) 0.042(3) 0.046(3) -0.002(3) 0.002(3) -0.003(3)
C5 0.040(3) 0.028(3) 0.061(4) 0.003(2) 0.021(3) 0.004(2)
C1 0.040(3) 0.053(4) 0.052(3) -0.001(3) 0.007(3) 0.007(3)
C26 0.059(4) 0.040(3) 0.043(3) 0.006(2) 0.003(3) 0.006(3)
C51 0.074(5) 0.038(3) 0.051(4) -0.002(3) 0.008(3) 0.020(3)
C53 0.080(5) 0.046(4) 0.063(4) 0.017(3) 0.032(4) 0.022(3)
C52 0.087(6) 0.061(4) 0.080(5) 0.022(4) 0.046(4) 0.046(4)

loop_
_atom_type_symbol
_atom_type_description
_atom_type_scat_dispersion_real
_atom_type_scat_dispersion_imag
_atom_type_scat_source
C C 0.0033 0.0016 'International Tables Vol C Tables 4.2.6.8 and 6.1.1.4'
H H 0.0000 0.0000 'International Tables Vol C Tables 4.2.6.8 and 6.1.1.4'
N N 0.0061 0.0033 'International Tables Vol C Tables 4.2.6.8 and 6.1.1.4'
O O 0.0106 0.0060 'International Tables Vol C Tables 4.2.6.8 and 6.1.1.4'
P P 0.1023 0.0942 'International Tables Vol C Tables 4.2.6.8 and 6.1.1.4'
Y Y -2.7962 3.5667 'International Tables Vol C Tables 4.2.6.8 and 6.1.1.4'

loop_
_geom_angle_atom_site_label_1
_geom_angle_atom_site_label_2
_geom_angle_atom_site_label_3
_geom_angle
_geom_angle_site_symmetry_1
_geom_angle_site_symmetry_3
_geom_angle_publ_flag
O9 Y1 O1 75.22(11) . . ?
O9 Y1 O2 83.73(12) . . ?
O9 Y1 O8 138.12(11) . . ?
O9 Y1 O6 143.00(12) . . ?
O9 Y1 O5 145.07(11) . . ?
O9 Y1 N2 75.24(13) . . ?
O9 Y1 N3 79.25(12) . . ?
O9 Y1 N4 79.06(12) . . ?
O9 Y1 N6 157.81(12) . . ?
O1 Y1 O2 97.56(12) . . ?
O1 Y1 O6 102.37(11) . . ?
O1 Y1 O5 139.54(11) . . ?
O1 Y1 N2 64.26(13) . . ?
O1 Y1 N3 125.35(13) . . ?
O1 Y1 N4 150.09(12) . . ?
O1 Y1 N6 120.02(12) . . ?
O2 Y1 O6 132.48(12) . . ?
O2 Y1 O5 87.03(12) . . ?
O2 Y1 N2 154.96(13) . . ?
O2 Y1 N3 126.66(12) . . ?
O2 Y1 N4 64.38(12) . . ?
O2 Y1 N6 108.17(13) . . ?
O8 Y1 O1 70.60(11) . . ?
O8 Y1 O2 77.63(12) . . ?
O8 Y1 O6 69.36(11) . . ?
O8 Y1 O5 71.26(11) . . ?
O8 Y1 N2 109.39(13) . . ?
O8 Y1 N3 141.13(12) . . ?
O8 Y1 N4 123.38(13) . . ?
O8 Y1 N6 63.93(11) . . ?
O6 Y1 N6 25.92(12) . . ?
O5 Y1 O6 50.81(12) . . ?
O5 Y1 N2 118.01(12) . . ?
O5 Y1 N3 79.58(12) . . ?
O5 Y1 N4 66.61(12) . . ?
O5 Y1 N6 25.53(12) . . ?
N2 Y1 O6 70.91(12) . . ?
N2 Y1 N3 62.83(13) . . ?
N2 Y1 N6 96.23(13) . . ?
N3 Y1 O6 72.38(12) . . ?
N3 Y1 N6 78.65(12) . . ?
N4 Y1 O6 107.35(12) . . ?
N4 Y1 N2 123.01(14) . . ?
N4 Y1 N3 62.89(14) . . ?
N4 Y1 N6 89.16(13) . . ?
O8 P2 C36 109.8(2) . . ?
O8 P2 C30 114.7(2) . . ?
O8 P2 C24 109.4(2) . . ?
C36 P2 C30 107.0(2) . . ?
C36 P2 C24 107.7(2) . . ?
C30 P2 C24 108.1(2) . . ?
O9 P1 C42 112.3(2) . . ?
O9 P1 C48 110.4(2) . . ?
O9 P1 C54 111.0(2) . . ?
C42 P1 C48 108.5(2) . . ?
C54 P1 C42 107.7(2) . . ?
C54 P1 C48 106.8(2) . . ?
P1 O9 Y1 164.6(2) . . ?
C17 O1 Y1 121.3(3) . . ?
C10 O2 Y1 120.9(3) . . ?
P2 O8 Y1 156.7(2) . . ?
C23 O3 H3 109.5 . . ?
N6 O6 Y1 93.7(3) . . ?
N6 O5 Y1 96.4(3) . . ?
C12 O4 H4 109.5 . . ?
C17 N1 N2 110.4(4) . . ?
N1 N2 Y1 118.3(3) . . ?
C2 N2 Y1 123.7(3) . . ?
C2 N2 N1 118.0(4) . . ?
C3 N3 Y1 120.6(3) . . ?
C3 N3 C7 118.4(4) . . ?
C7 N3 Y1 120.7(3) . . ?
N5 N4 Y1 118.1(3) . . ?
C8 N4 Y1 124.3(3) . . ?
C8 N4 N5 116.8(4) . . ?
C10 N5 N4 110.8(4) . . ?
O6 N6 Y1 60.4(2) . . ?
O7 N6 Y1 165.5(3) . . ?
O7 N6 O6 121.6(5) . . ?
O7 N6 O5 122.2(5) . . ?
O5 N6 Y1 58.1(2) . . ?
O5 N6 O6 116.3(4) . . ?
C41 C36 P2 124.0(4) . . ?
C37 C36 P2 117.7(4) . . ?
C37 C36 C41 118.3(5) . . ?
C19 C18 C17 118.8(5) . . ?
C19 C18 C23 118.6(5) . . ?
C23 C18 C17 122.6(5) . . ?
O1 C17 N1 125.6(5) . . ?
O1 C17 C18 119.5(5) . . ?
N1 C17 C18 114.9(5) . . ?
C47 C42 P1 119.4(4) . . ?
C47 C42 C43 119.2(5) . . ?
C43 C42 P1 120.9(4) . . ?
C16 C11 C10 118.9(5) . . ?
C16 C11 C12 118.3(5) . . ?
C12 C11 C10 122.7(5) . . ?
C18 C19 H19 119.2 . . ?
C20 C19 C18 121.6(5) . . ?
C20 C19 H19 119.2 . . ?
C21 C22 H22 119.8 . . ?
C21 C22 C23 120.3(5) . . ?
C23 C22 H22 119.8 . . ?
C35 C30 P2 123.1(4) . . ?
C31 C30 P2 117.9(4) . . ?
C31 C30 C35 118.9(4) . . ?
C30 C35 H35 119.7 . . ?
C34 C35 C30 120.7(5) . . ?
C34 C35 H35 119.7 . . ?
N4 C8 C9 125.4(5) . . ?
N4 C8 C7 114.7(4) . . ?
C7 C8 C9 119.9(4) . . ?
O2 C10 N5 124.9(5) . . ?
O2 C10 C11 121.0(5) . . ?
N5 C10 C11 114.1(4) . . ?
C29 C28 H28 120.2 . . ?
C29 C28 C27 119.5(5) . . ?
C27 C28 H28 120.2 . . ?
C28 C29 H29 120.0 . . ?
C28 C29 C24 120.0(5) . . ?
C24 C29 H29 120.0 . . ?
C19 C20 H20 120.7 . . ?
C19 C20 C21 118.6(5) . . ?
C21 C20 H20 120.7 . . ?
C40 C39 H39 120.0 . . ?
C40 C39 C38 119.9(5) . . ?
C38 C39 H39 120.0 . . ?
C29 C24 P2 122.5(4) . . ?
C25 C24 P2 117.6(4) . . ?
C25 C24 C29 119.8(5) . . ?
C30 C31 H31 119.7 . . ?
C32 C31 C30 120.5(5) . . ?
C32 C31 H31 119.7 . . ?
N3 C3 C2 115.5(4) . . ?
N3 C3 C4 122.1(5) . . ?
C4 C3 C2 122.3(5) . . ?
C39 C40 H40 120.1 . . ?
C39 C40 C41 119.7(5) . . ?
C41 C40 H40 120.1 . . ?
N2 C2 C3 115.2(5) . . ?
N2 C2 C1 123.7(5) . . ?
C3 C2 C1 120.8(5) . . ?
C31 C32 H32 120.0 . . ?
C33 C32 C31 119.9(5) . . ?
C33 C32 H32 120.0 . . ?
C8 C9 H9A 109.5 . . ?
C8 C9 H9B 109.5 . . ?
C8 C9 H9C 109.5 . . ?
H9A C9 H9B 109.5 . . ?
H9A C9 H9C 109.5 . . ?
H9B C9 H9C 109.5 . . ?
C11 C16 H16 119.2 . . ?
C15 C16 C11 121.6(5) . . ?
C15 C16 H16 119.2 . . ?
C36 C41 H41 119.3 . . ?
C40 C41 C36 121.4(5) . . ?
C40 C41 H41 119.3 . . ?
O4 C12 C11 122.8(5) . . ?
O4 C12 C13 117.7(5) . . ?
C13 C12 C11 119.6(5) . . ?
C49 C48 P1 121.7(4) . . ?
C53 C48 P1 119.6(4) . . ?
C53 C48 C49 118.6(5) . . ?
C22 C21 C20 121.1(5) . . ?
C22 C21 H21 119.4 . . ?
C20 C21 H21 119.4 . . ?
O3 C23 C18 122.3(5) . . ?
O3 C23 C22 118.1(5) . . ?
C22 C23 C18 119.7(5) . . ?
C59 C54 P1 122.6(4) . . ?
C55 C54 P1 118.3(4) . . ?
C55 C54 C59 119.1(5) . . ?
N3 C7 C8 115.7(4) . . ?
N3 C7 C6 122.3(5) . . ?
C6 C7 C8 122.0(5) . . ?
C7 C6 H6 120.7 . . ?
C7 C6 C5 118.7(5) . . ?
C5 C6 H6 120.7 . . ?
C32 C33 H33 119.7 . . ?
C32 C33 C34 120.6(5) . . ?
C34 C33 H33 119.7 . . ?
C12 C13 H13 119.6 . . ?
C14 C13 C12 120.8(6) . . ?
C14 C13 H13 119.6 . . ?
C36 C37 H37 119.6 . . ?
C38 C37 C36 120.8(5) . . ?
C38 C37 H37 119.6 . . ?
C55 C56 H56 120.0 . . ?
C57 C56 H56 120.0 . . ?
C57 C56 C55 119.9(5) . . ?
C54 C59 H59 119.9 . . ?
C58 C59 C54 120.2(5) . . ?
C58 C59 H59 119.9 . . ?
C35 C34 C33 119.3(5) . . ?
C35 C34 H34 120.4 . . ?
C33 C34 H34 120.4 . . ?
C54 C55 H55 120.0 . . ?
C56 C55 C54 120.0(5) . . ?
C56 C55 H55 120.0 . . ?
C42 C47 H47 119.8 . . ?
C46 C47 C42 120.4(5) . . ?
C46 C47 H47 119.8 . . ?
C56 C57 H57 119.8 . . ?
C58 C57 C56 120.4(5) . . ?
C58 C57 H57 119.8 . . ?
C42 C43 H43 119.8 . . ?
C44 C43 C42 120.4(6) . . ?
C44 C43 H43 119.8 . . ?
C13 C14 H14 120.2 . . ?
C13 C14 C15 119.6(6) . . ?
C15 C14 H14 120.2 . . ?
C24 C25 H25 120.0 . . ?
C24 C25 C26 120.0(5) . . ?
C26 C25 H25 120.0 . . ?
C39 C38 H38 120.1 . . ?
C37 C38 C39 119.8(5) . . ?
C37 C38 H38 120.1 . . ?
C3 C4 H4A 120.3 . . ?
C5 C4 C3 119.3(5) . . ?
C5 C4 H4A 120.3 . . ?
C48 C49 H49 119.8 . . ?
C50 C49 C48 120.4(5) . . ?
C50 C49 H49 119.8 . . ?
C28 C27 H27 119.7 . . ?
C26 C27 C28 120.6(5) . . ?
C26 C27 H27 119.7 . . ?
C49 C50 H50 120.1 . . ?
C51 C50 C49 119.9(6) . . ?
C51 C50 H50 120.1 . . ?
C44 C45 H45 119.5 . . ?
C44 C45 C46 120.9(5) . . ?
C46 C45 H45 119.5 . . ?
C59 C58 C57 120.4(5) . . ?
C59 C58 H58 119.8 . . ?
C57 C58 H58 119.8 . . ?
C16 C15 C14 120.1(6) . . ?
C16 C15 H15 120.0 . . ?
C14 C15 H15 120.0 . . ?
C43 C44 C45 119.8(6) . . ?
C43 C44 H44 120.1 . . ?
C45 C44 H44 120.1 . . ?
C47 C46 H46 120.4 . . ?
C45 C46 C47 119.3(6) . . ?
C45 C46 H46 120.4 . . ?
C6 C5 H5 120.5 . . ?
C4 C5 C6 119.0(5) . . ?
C4 C5 H5 120.5 . . ?
C2 C1 H1A 109.5 . . ?
C2 C1 H1B 109.5 . . ?
C2 C1 H1C 109.5 . . ?
H1A C1 H1B 109.5 . . ?
H1A C1 H1C 109.5 . . ?
H1B C1 H1C 109.5 . . ?
C25 C26 H26 120.0 . . ?
C27 C26 C25 120.1(6) . . ?
C27 C26 H26 120.0 . . ?
C50 C51 H51 120.0 . . ?
C52 C51 C50 120.1(6) . . ?
C52 C51 H51 120.0 . . ?
C48 C53 H53 119.7 . . ?
C48 C53 C52 120.7(6) . . ?
C52 C53 H53 119.7 . . ?
C51 C52 C53 120.4(6) . . ?
C51 C52 H52 119.8 . . ?
C53 C52 H52 119.8 . . ?

loop_
_geom_bond_atom_site_label_1
_geom_bond_atom_site_label_2
_geom_bond_distance
_geom_bond_site_symmetry_2
_geom_bond_publ_flag
Y1 O9 2.291(3) . ?
Y1 O1 2.325(3) . ?
Y1 O2 2.335(4) . ?
Y1 O8 2.319(3) . ?
Y1 O6 2.544(3) . ?
Y1 O5 2.493(3) . ?
Y1 N2 2.498(4) . ?
Y1 N3 2.506(4) . ?
Y1 N4 2.495(4) . ?
Y1 N6 2.919(4) . ?
P2 O8 1.490(4) . ?
P2 C36 1.786(5) . ?
P2 C30 1.796(5) . ?
P2 C24 1.799(5) . ?
P1 O9 1.483(3) . ?
P1 C42 1.785(5) . ?
P1 C48 1.790(5) . ?
P1 C54 1.784(5) . ?
O1 C17 1.270(6) . ?
O2 C10 1.271(6) . ?
O3 H3 0.8400 . ?
O3 C23 1.351(6) . ?
O6 N6 1.279(5) . ?
O7 N6 1.225(5) . ?
O5 N6 1.266(5) . ?
O4 H4 0.8400 . ?
O4 C12 1.354(7) . ?
N1 N2 1.379(5) . ?
N1 C17 1.334(6) . ?
N2 C2 1.289(6) . ?
N3 C3 1.342(6) . ?
N3 C7 1.352(6) . ?
N4 N5 1.378(6) . ?
N4 C8 1.289(6) . ?
N5 C10 1.349(6) . ?
C36 C41 1.394(7) . ?
C36 C37 1.387(7) . ?
C18 C17 1.477(7) . ?
C18 C19 1.399(7) . ?
C18 C23 1.410(7) . ?
C42 C47 1.388(8) . ?
C42 C43 1.398(7) . ?
C11 C10 1.488(7) . ?
C11 C16 1.384(7) . ?
C11 C12 1.415(7) . ?
C19 H19 0.9500 . ?
C19 C20 1.383(7) . ?
C22 H22 0.9500 . ?
C22 C21 1.372(7) . ?
C22 C23 1.393(7) . ?
C30 C35 1.403(7) . ?
C30 C31 1.392(7) . ?
C35 H35 0.9500 . ?
C35 C34 1.383(7) . ?
C8 C9 1.498(7) . ?
C8 C7 1.482(7) . ?
C28 H28 0.9500 . ?
C28 C29 1.384(7) . ?
C28 C27 1.391(8) . ?
C29 H29 0.9500 . ?
C29 C24 1.398(7) . ?
C20 H20 0.9500 . ?
C20 C21 1.398(7) . ?
C39 H39 0.9500 . ?
C39 C40 1.375(7) . ?
C39 C38 1.395(8) . ?
C24 C25 1.384(7) . ?
C31 H31 0.9500 . ?
C31 C32 1.383(7) . ?
C3 C2 1.479(7) . ?
C3 C4 1.388(7) . ?
C40 H40 0.9500 . ?
C40 C41 1.377(8) . ?
C2 C1 1.497(8) . ?
C32 H32 0.9500 . ?
C32 C33 1.383(7) . ?
C9 H9A 0.9800 . ?
C9 H9B 0.9800 . ?
C9 H9C 0.9800 . ?
C16 H16 0.9500 . ?
C16 C15 1.383(8) . ?
C41 H41 0.9500 . ?
C12 C13 1.408(8) . ?
C48 C49 1.402(7) . ?
C48 C53 1.374(8) . ?
C21 H21 0.9500 . ?
C54 C59 1.409(7) . ?
C54 C55 1.393(7) . ?
C7 C6 1.387(7) . ?
C6 H6 0.9500 . ?
C6 C5 1.389(8) . ?
C33 H33 0.9500 . ?
C33 C34 1.393(7) . ?
C13 H13 0.9500 . ?
C13 C14 1.371(8) . ?
C37 H37 0.9500 . ?
C37 C38 1.382(7) . ?
C56 H56 0.9500 . ?
C56 C55 1.389(7) . ?
C56 C57 1.386(7) . ?
C59 H59 0.9500 . ?
C59 C58 1.371(7) . ?
C34 H34 0.9500 . ?
C55 H55 0.9500 . ?
C47 H47 0.9500 . ?
C47 C46 1.388(8) . ?
C57 H57 0.9500 . ?
C57 C58 1.378(8) . ?
C43 H43 0.9500 . ?
C43 C44 1.374(8) . ?
C14 H14 0.9500 . ?
C14 C15 1.396(8) . ?
C25 H25 0.9500 . ?
C25 C26 1.389(7) . ?
C38 H38 0.9500 . ?
C4 H4A 0.9500 . ?
C4 C5 1.380(7) . ?
C49 H49 0.9500 . ?
C49 C50 1.386(8) . ?
C27 H27 0.9500 . ?
C27 C26 1.375(8) . ?
C50 H50 0.9500 . ?
C50 C51 1.376(8) . ?
C45 H45 0.9500 . ?
C45 C44 1.376(9) . ?
C45 C46 1.386(9) . ?
C58 H58 0.9500 . ?
C15 H15 0.9500 . ?
C44 H44 0.9500 . ?
C46 H46 0.9500 . ?
C5 H5 0.9500 . ?
C1 H1A 0.9800 . ?
C1 H1B 0.9800 . ?
C1 H1C 0.9800 . ?
C26 H26 0.9500 . ?
C51 H51 0.9500 . ?
C51 C52 1.372(8) . ?
C53 H53 0.9500 . ?
C53 C52 1.384(8) . ?
C52 H52 0.9500 . ?

loop_
_geom_torsion_atom_site_label_1
_geom_torsion_atom_site_label_2
_geom_torsion_atom_site_label_3
_geom_torsion_atom_site_label_4
_geom_torsion
_geom_torsion_site_symmetry_1
_geom_torsion_site_symmetry_2
_geom_torsion_site_symmetry_3
_geom_torsion_site_symmetry_4
_geom_torsion_publ_flag
Y1 O1 C17 N1 3.9(6) . . . . ?
Y1 O1 C17 C18 -176.8(3) . . . . ?
Y1 O2 C10 N5 7.7(6) . . . . ?
Y1 O2 C10 C11 -170.5(3) . . . . ?
Y1 O6 N6 O7 163.3(4) . . . . ?
Y1 O6 N6 O5 -16.5(4) . . . . ?
Y1 O5 N6 O6 16.9(4) . . . . ?
Y1 O5 N6 O7 -162.9(4) . . . . ?
Y1 N2 C2 C3 -6.9(6) . . . . ?
Y1 N2 C2 C1 178.9(4) . . . . ?
Y1 N3 C3 C2 15.6(5) . . . . ?
Y1 N3 C3 C4 -168.7(4) . . . . ?
Y1 N3 C7 C8 -10.8(5) . . . . ?
Y1 N3 C7 C6 169.7(4) . . . . ?
Y1 N4 N5 C10 -7.9(5) . . . . ?
Y1 N4 C8 C9 -170.9(4) . . . . ?
Y1 N4 C8 C7 9.8(6) . . . . ?
P2 C36 C41 C40 -177.8(4) . . . . ?
P2 C36 C37 C38 178.8(4) . . . . ?
P2 C30 C35 C34 179.5(4) . . . . ?
P2 C30 C31 C32 -179.1(4) . . . . ?
P2 C24 C25 C26 176.7(4) . . . . ?
P1 C42 C47 C46 172.5(4) . . . . ?
P1 C42 C43 C44 -172.2(4) . . . . ?
P1 C48 C49 C50 177.9(4) . . . . ?
P1 C48 C53 C52 -178.6(6) . . . . ?
P1 C54 C59 C58 -175.2(4) . . . . ?
P1 C54 C55 C56 175.9(4) . . . . ?
O9 P1 C42 C47 -84.5(4) . . . . ?
O9 P1 C42 C43 87.6(5) . . . . ?
O9 P1 C48 C49 -175.3(4) . . . . ?
O9 P1 C48 C53 3.0(6) . . . . ?
O9 P1 C54 C59 -167.7(4) . . . . ?
O9 P1 C54 C55 16.0(5) . . . . ?
O8 P2 C36 C41 146.2(4) . . . . ?
O8 P2 C36 C37 -32.1(4) . . . . ?
O8 P2 C30 C35 117.4(4) . . . . ?
O8 P2 C30 C31 -62.4(5) . . . . ?
O8 P2 C24 C29 175.7(4) . . . . ?
O8 P2 C24 C25 -1.8(5) . . . . ?
O4 C12 C13 C14 179.7(5) . . . . ?
N1 N2 C2 C3 170.3(4) . . . . ?
N1 N2 C2 C1 -3.8(7) . . . . ?
N2 N1 C17 O1 -4.4(7) . . . . ?
N2 N1 C17 C18 176.3(4) . . . . ?
N3 C3 C2 N2 -5.7(6) . . . . ?
N3 C3 C2 C1 168.6(5) . . . . ?
N3 C3 C4 C5 -2.2(8) . . . . ?
N3 C7 C6 C5 0.2(8) . . . . ?
N4 N5 C10 O2 0.6(7) . . . . ?
N4 N5 C10 C11 178.9(4) . . . . ?
N4 C8 C7 N3 1.0(6) . . . . ?
N4 C8 C7 C6 -179.6(5) . . . . ?
N5 N4 C8 C9 -1.8(7) . . . . ?
N5 N4 C8 C7 178.9(4) . . . . ?
C36 P2 O8 Y1 -69.7(6) . . . . ?
C36 P2 C30 C35 -120.6(5) . . . . ?
C36 P2 C30 C31 59.5(5) . . . . ?
C36 P2 C24 C29 56.4(5) . . . . ?
C36 P2 C24 C25 -121.1(4) . . . . ?
C36 C37 C38 C39 -0.9(8) . . . . ?
C18 C19 C20 C21 -2.7(7) . . . . ?
C17 N1 N2 Y1 2.9(5) . . . . ?
C17 N1 N2 C2 -174.5(4) . . . . ?
C17 C18 C19 C20 -177.8(4) . . . . ?
C17 C18 C23 O3 -0.1(7) . . . . ?
C17 C18 C23 C22 -178.7(5) . . . . ?
C42 P1 O9 Y1 38.1(9) . . . . ?
C42 P1 C48 C49 61.3(5) . . . . ?
C42 P1 C48 C53 -120.4(5) . . . . ?
C42 P1 C54 C59 -44.4(5) . . . . ?
C42 P1 C54 C55 139.3(4) . . . . ?
C42 C47 C46 C45 0.0(8) . . . . ?
C42 C43 C44 C45 -0.3(9) . . . . ?
C11 C16 C15 C14 -1.8(8) . . . . ?
C11 C12 C13 C14 -1.1(8) . . . . ?
C19 C18 C17 O1 -12.5(7) . . . . ?
C19 C18 C17 N1 166.9(4) . . . . ?
C19 C18 C23 O3 -178.9(4) . . . . ?
C19 C18 C23 C22 2.5(7) . . . . ?
C19 C20 C21 C22 0.7(8) . . . . ?
C30 P2 O8 Y1 50.7(6) . . . . ?
C30 P2 C36 C41 21.2(5) . . . . ?
C30 P2 C36 C37 -157.1(4) . . . . ?
C30 P2 C24 C29 -58.8(5) . . . . ?
C30 P2 C24 C25 123.7(4) . . . . ?
C30 C35 C34 C33 -0.2(8) . . . . ?
C30 C31 C32 C33 -0.7(8) . . . . ?
C35 C30 C31 C32 1.1(8) . . . . ?
C8 N4 N5 C10 -177.7(4) . . . . ?
C8 C7 C6 C5 -179.2(5) . . . . ?
C10 C11 C16 C15 176.8(5) . . . . ?
C10 C11 C12 O4 3.9(8) . . . . ?
C10 C11 C12 C13 -175.3(5) . . . . ?
C28 C29 C24 P2 -177.6(4) . . . . ?
C28 C29 C24 C25 -0.2(8) . . . . ?
C28 C27 C26 C25 0.4(9) . . . . ?
C29 C28 C27 C26 -1.5(9) . . . . ?
C29 C24 C25 C26 -0.9(8) . . . . ?
C39 C40 C41 C36 -0.8(8) . . . . ?
C24 P2 O8 Y1 172.3(5) . . . . ?
C24 P2 C36 C41 -94.8(4) . . . . ?
C24 P2 C36 C37 86.9(4) . . . . ?
C24 P2 C30 C35 -4.9(5) . . . . ?
C24 P2 C30 C31 175.2(4) . . . . ?
C24 C25 C26 C27 0.8(8) . . . . ?
C31 C30 C35 C34 -0.6(8) . . . . ?
C31 C32 C33 C34 -0.2(8) . . . . ?
C3 N3 C7 C8 175.2(4) . . . . ?
C3 N3 C7 C6 -4.3(7) . . . . ?
C3 C4 C5 C6 -2.1(8) . . . . ?
C40 C39 C38 C37 0.6(8) . . . . ?
C2 C3 C4 C5 173.2(5) . . . . ?
C32 C33 C34 C35 0.6(8) . . . . ?
C9 C8 C7 N3 -178.4(4) . . . . ?
C9 C8 C7 C6 1.0(7) . . . . ?
C16 C11 C10 O2 0.3(7) . . . . ?
C16 C11 C10 N5 -178.0(4) . . . . ?
C16 C11 C12 O4 -179.4(5) . . . . ?
C16 C11 C12 C13 1.4(7) . . . . ?
C41 C36 C37 C38 0.4(8) . . . . ?
C12 C11 C10 O2 176.9(5) . . . . ?
C12 C11 C10 N5 -1.4(7) . . . . ?
C12 C11 C16 C15 0.0(8) . . . . ?
C12 C13 C14 C15 -0.7(8) . . . . ?
C48 P1 O9 Y1 -83.1(8) . . . . ?
C48 P1 C42 C47 37.8(5) . . . . ?
C48 P1 C42 C43 -150.1(4) . . . . ?
C48 P1 C54 C59 71.9(5) . . . . ?
C48 P1 C54 C55 -104.4(4) . . . . ?
C48 C49 C50 C51 0.2(9) . . . . ?
C48 C53 C52 C51 1.0(12) . . . . ?
C21 C22 C23 O3 176.9(5) . . . . ?
C21 C22 C23 C18 -4.5(8) . . . . ?
C23 C18 C17 O1 168.7(4) . . . . ?
C23 C18 C17 N1 -12.0(7) . . . . ?
C23 C18 C19 C20 1.1(7) . . . . ?
C23 C22 C21 C20 2.9(8) . . . . ?
C54 P1 O9 Y1 158.7(8) . . . . ?
C54 P1 C42 C47 153.0(4) . . . . ?
C54 P1 C42 C43 -34.9(5) . . . . ?
C54 P1 C48 C49 -54.4(5) . . . . ?
C54 P1 C48 C53 123.9(5) . . . . ?
C54 C59 C58 C57 -0.6(8) . . . . ?
C7 N3 C3 C2 -170.4(4) . . . . ?
C7 N3 C3 C4 5.3(7) . . . . ?
C7 C6 C5 C4 3.0(7) . . . . ?
C13 C14 C15 C16 2.1(9) . . . . ?
C37 C36 C41 C40 0.5(7) . . . . ?
C56 C57 C58 C59 -0.4(8) . . . . ?
C59 C54 C55 C56 -0.5(7) . . . . ?
C55 C54 C59 C58 1.1(7) . . . . ?
C55 C56 C57 C58 1.0(8) . . . . ?
C47 C42 C43 C44 -0.1(8) . . . . ?
C57 C56 C55 C54 -0.5(7) . . . . ?
C43 C42 C47 C46 0.2(8) . . . . ?
C38 C39 C40 C41 0.3(8) . . . . ?
C4 C3 C2 N2 178.6(5) . . . . ?
C4 C3 C2 C1 -7.1(7) . . . . ?
C49 C48 C53 C52 -0.2(10) . . . . ?
C49 C50 C51 C52 0.5(10) . . . . ?
C27 C28 C29 C24 1.4(8) . . . . ?
C50 C51 C52 C53 -1.1(11) . . . . ?
C44 C45 C46 C47 -0.3(9) . . . . ?
C46 C45 C44 C43 0.5(9) . . . . ?
C53 C48 C49 C50 -0.4(8) . . . . ?

loop_
_smtbx_masks_void_nr
_smtbx_masks_void_average_x
_smtbx_masks_void_average_y
_smtbx_masks_void_average_z
_smtbx_masks_void_volume
_smtbx_masks_void_count_electrons
_smtbx_masks_void_content
1 0.000 0.000 0.500 268.9 110.5 ?
2 0.000 0.500 1.000 268.9 110.5 ?
3 0.266 0.167 0.892 7.2 1.0 ?
4 0.266 0.333 0.392 7.2 1.0 ?
5 0.734 0.667 0.608 7.2 1.1 ?
6 0.734 0.833 0.108 7.2 1.1 ?
